data_4113632
loop_
_publ_author_name
'Ivor Bull'
'Philip Lightfoot'
'Luis A. Villaescusa'
'Lucy M. Bull'
'Richard K. B. Gover'
'John S. O. Evans'
'Russell E. Morris'

_publ_section_title
;
 An X-ray Diffraction and MAS NMR Study of the Thermal Expansion
 Properties of Calcined Siliceous Ferrierite
;
_journal_name_full 'Journal of the American Chemical Society'
_journal_page_first 4342
_journal_page_last 4349
_journal_paper_doi 10.1021/ja0292400
_journal_volume 125
_journal_year 2003
_chemical_formula_sum 'O72 Si36'
_chemical_formula_weight 2163.24
_chemical_name_systematic
;
 ?
;
_space_group_IT_number 71
_symmetry_cell_setting orthorhombic
_symmetry_space_group_name_Hall '-I 2 2'
_symmetry_space_group_name_H-M 'I m m m'
_atom_sites_solution_hydrogens geom
_atom_sites_solution_primary direct
_atom_sites_solution_secondary difmap
_audit_conform_dict_location ftp://ftp.iucr.org/pub/cif_core.dic
_audit_conform_dict_name cif_core.dic
_audit_conform_dict_version 2.2
_audit_creation_date 2002-08-30T15:34:06-00:00
_audit_creation_method 'WinGX routine CIF_UPDATE'
_cell_angle_alpha 90
_cell_angle_beta 90
_cell_angle_gamma 90
_cell_formula_units_Z 1
_cell_length_a 7.424(6)
_cell_length_b 14.055(11)
_cell_length_c 18.750(13)
_cell_measurement_temperature 513(2)
_cell_volume 1956(3)
_computing_structure_refinement 'SHELXL-97 (Sheldrick, 1997)'
_diffrn_ambient_temperature 513(2)
_diffrn_measured_fraction_theta_full 0.613
_diffrn_measured_fraction_theta_max 0.613
_diffrn_radiation_monochromator silicon
_diffrn_radiation_type synchrotron
_diffrn_radiation_wavelength 0.6893
_diffrn_reflns_av_R_equivalents 0.0489
_diffrn_reflns_av_unetI/netI 0.0451
_diffrn_reflns_limit_h_max 10
_diffrn_reflns_limit_h_min -4
_diffrn_reflns_limit_k_max 2
_diffrn_reflns_limit_k_min -19
_diffrn_reflns_limit_l_max 18
_diffrn_reflns_limit_l_min -14
_diffrn_reflns_number 1985
_diffrn_reflns_theta_full 30.15
_diffrn_reflns_theta_max 30.15
_diffrn_reflns_theta_min 2.9
_exptl_absorpt_coefficient_mu 0.69
_exptl_absorpt_correction_type none
_exptl_crystal_density_diffrn 1.836
_exptl_crystal_F_000 1080
_refine_diff_density_max 0.778
_refine_diff_density_min -1.218
_refine_diff_density_rms 0.192
_refine_ls_extinction_method none
_refine_ls_goodness_of_fit_ref 1.087
_refine_ls_hydrogen_treatment mixed
_refine_ls_matrix_type full
_refine_ls_number_parameters 76
_refine_ls_number_reflns 1015
_refine_ls_number_restraints 0
_refine_ls_restrained_S_all 1.087
_refine_ls_R_factor_all 0.133
_refine_ls_R_factor_gt 0.089
_refine_ls_shift/su_max 0.018
_refine_ls_shift/su_mean 0.004
_refine_ls_structure_factor_coef Fsqd
_refine_ls_weighting_details 'calc w=1/[\s^2^(Fo^2^)+(0.1647P)^2^+0.0000P] where P=(Fo^2^+2Fc^2^)/3'
_refine_ls_weighting_scheme calc
_refine_ls_wR_factor_gt 0.2122
_refine_ls_wR_factor_ref 0.2495
_reflns_number_gt 630
_reflns_number_total 1015
_reflns_threshold_expression >2sigma(I)
_cod_data_source_file ja0292400si20030117_034915.cif
_cod_data_source_block 513
_cod_database_code 4113632

loop_
_symmetry_equiv_pos_as_xyz
'x, y, z'
'-x, -y, z'
'x, -y, -z'
'-x, y, -z'
'x+1/2, y+1/2, z+1/2'
'-x+1/2, -y+1/2, z+1/2'
'x+1/2, -y+1/2, -z+1/2'
'-x+1/2, y+1/2, -z+1/2'
'-x, -y, -z'
'x, y, -z'
'-x, y, z'
'x, -y, z'
'-x+1/2, -y+1/2, -z+1/2'
'x+1/2, y+1/2, -z+1/2'
'-x+1/2, y+1/2, z+1/2'
'x+1/2, -y+1/2, z+1/2'

loop_
_atom_site_label
_atom_site_type_symbol
_atom_site_fract_x
_atom_site_fract_y
_atom_site_fract_z
_atom_site_U_iso_or_equiv
_atom_site_adp_type
_atom_site_occupancy
_atom_site_symmetry_multiplicity
_atom_site_calc_flag
_atom_site_refinement_flags
Si1 Si 0 0.29920(15) 0.08341(17) 0.0260(8) Uani 1 2 d S
Si2 Si 0.2939(2) 0.20211(11) 0.17568(12) 0.0288(7) Uani 1 1 d .
Si3 Si 0 0.5 0.1536(2) 0.0291(11) Uani 1 4 d S
Si4 Si 0.2060(3) 0 0.22687(17) 0.0326(9) Uani 1 2 d S
O1 O 0.5 0.2183(5) 0.1562(6) 0.057(3) Uani 1 2 d S
O2 O 0.2508(9) 0.0913(3) 0.1805(3) 0.0541(17) Uani 1 1 d .
O3 O 0 0.2894(7) 0 0.041(3) Uani 1 4 d S
O4 O 0 0 0.2500(7) 0.061(3) Uani 1 4 d S
O5 O 0.1760(8) 0.2492(4) 0.1147(3) 0.0560(18) Uani 1 1 d .
O6 O 0 0.4083(5) 0.1039(4) 0.057(3) Uani 1 2 d S
O7 O 0.1740(11) 0.5 0.2016(5) 0.064(3) Uani 1 2 d S
O8 O 0.25 0.25 0.25 0.072(3) Uani 1 2 d S

loop_
_atom_site_aniso_label
_atom_site_aniso_U_11
_atom_site_aniso_U_22
_atom_site_aniso_U_33
_atom_site_aniso_U_23
_atom_site_aniso_U_13
_atom_site_aniso_U_12
Si1 0.0181(11) 0.0333(11) 0.027(2) 0.0021(10) 0 0
Si2 0.0196(8) 0.0349(8) 0.0319(19) 0.0038(7) -0.0004(8) 0.0028(6)
Si3 0.0207(16) 0.0307(15) 0.036(3) 0 0 0
Si4 0.0201(11) 0.0322(11) 0.046(3) 0 -0.0031(12) 0
O1 0.019(3) 0.073(5) 0.079(8) 0.017(4) 0 0
O2 0.066(4) 0.038(2) 0.058(5) 0.006(2) 0.000(3) -0.004(2)
O3 0.044(7) 0.061(6) 0.017(9) 0 0 0
O4 0.022(5) 0.086(8) 0.074(10) 0 0 0
O5 0.041(3) 0.070(3) 0.057(5) 0.016(3) -0.006(3) 0.016(3)
O6 0.083(7) 0.038(3) 0.052(6) -0.005(3) 0 0
O7 0.032(4) 0.109(6) 0.050(7) 0 -0.037(5) 0
O8 0.084(8) 0.089(6) 0.042(7) -0.025(5) 0.011(6) -0.008(5)

loop_
_atom_type_symbol
_atom_type_description
_atom_type_scat_dispersion_real
_atom_type_scat_dispersion_imag
_atom_type_scat_source
O O 0.0106 0.006 'International Tables Vol C Tables 4.2.6.8 and 6.1.1.4'
Si Si 0.0817 0.0704 'International Tables Vol C Tables 4.2.6.8 and 6.1.1.4'

loop_
_geom_angle_atom_site_label_1
_geom_angle_atom_site_label_2
_geom_angle_atom_site_label_3
_geom_angle
_geom_angle_site_symmetry_1
_geom_angle_site_symmetry_3
O3 Si1 O6 109.1(5) . .
O3 Si1 O5 109.1(3) . .
O6 Si1 O5 109.8(3) . .
O3 Si1 O5 109.1(3) . 11
O6 Si1 O5 109.8(3) . 11
O5 Si1 O5 110.0(4) . 11
O8 Si2 O1 109.9(4) . .
O8 Si2 O5 110.1(2) . .
O1 Si2 O5 107.8(4) . .
O8 Si2 O2 109.0(2) . .
O1 Si2 O2 110.3(4) . .
O5 Si2 O2 109.8(3) . .
O7 Si3 O7 110.2(8) . 2_565
O7 Si3 O6 109.6(3) . 2_565
O7 Si3 O6 109.6(3) 2_565 2_565
O7 Si3 O6 109.6(3) . .
O7 Si3 O6 109.6(3) 2_565 .
O6 Si3 O6 108.3(6) 2_565 .
O2 Si4 O2 108.0(5) 12 .
O2 Si4 O4 110.6(3) 12 .
O2 Si4 O4 110.6(3) . .
O2 Si4 O7 109.9(3) 12 13
O2 Si4 O7 109.9(3) . 13
O4 Si4 O7 107.8(6) . 13
Si2 O1 Si2 148.5(7) 11_655 .
Si4 O2 Si2 149.8(4) . .
Si1 O3 Si1 170.0(7) 10 .
Si4 O4 Si4 148.4(10) 2 .
Si2 O5 Si1 154.3(4) . .
Si1 O6 Si3 158.2(6) . .
Si3 O7 Si4 158.5(8) . 13
Si2 O8 Si2 180.00(8) . 13

loop_
_geom_bond_atom_site_label_1
_geom_bond_atom_site_label_2
_geom_bond_distance
_geom_bond_site_symmetry_2
Si1 O3 1.570(4) .
Si1 O6 1.581(7) .
Si1 O5 1.595(6) .
Si1 O5 1.595(6) 11
Si2 O8 1.581(2) .
Si2 O1 1.589(3) .
Si2 O5 1.586(6) .
Si2 O2 1.593(5) .
Si3 O7 1.575(8) .
Si3 O7 1.575(8) 2_565
Si3 O6 1.589(8) 2_565
Si3 O6 1.589(8) .
Si4 O2 1.585(5) 12
Si4 O2 1.585(5) .
Si4 O4 1.589(4) .
Si4 O7 1.610(9) 13
O1 Si2 1.589(3) 11_655
O3 Si1 1.570(4) 10
O4 Si4 1.589(4) 2
O7 Si4 1.610(9) 13
O8 Si2 1.581(2) 13

loop_
_geom_torsion_atom_site_label_1
_geom_torsion_atom_site_label_2
_geom_torsion_atom_site_label_3
_geom_torsion_atom_site_label_4
_geom_torsion
_geom_torsion_site_symmetry_1
_geom_torsion_site_symmetry_4
O8 Si2 O1 Si2 61.6(12) . 11_655
O5 Si2 O1 Si2 -178.4(11) . 11_655
O2 Si2 O1 Si2 -58.6(13) . 11_655
O2 Si4 O2 Si2 -160.5(6) 12 .
O4 Si4 O2 Si2 78.3(10) . .
O7 Si4 O2 Si2 -40.6(10) 13 .
O8 Si2 O2 Si4 -12.8(10) . .
O1 Si2 O2 Si4 107.9(10) . .
O5 Si2 O2 Si4 -133.5(9) . .
O6 Si1 O3 Si1 0.000(3) . 10
O5 Si1 O3 Si1 -119.9(3) . 10
O5 Si1 O3 Si1 119.9(3) 11 10
O2 Si4 O4 Si4 -59.8(3) 12 2
O2 Si4 O4 Si4 59.8(3) . 2
O7 Si4 O4 Si4 180 13 2
O8 Si2 O5 Si1 -32.5(10) . .
O1 Si2 O5 Si1 -152.4(10) . .
O2 Si2 O5 Si1 87.5(10) . .
O3 Si1 O5 Si2 -161.1(9) . .
O6 Si1 O5 Si2 79.4(10) . .
O5 Si1 O5 Si2 -41.5(12) 11 .
O3 Si1 O6 Si3 180.0000 . .
O5 Si1 O6 Si3 -60.5(3) . .
O5 Si1 O6 Si3 60.5(3) 11 .
O7 Si3 O6 Si1 60.5(4) . .
O7 Si3 O6 Si1 -60.5(4) 2_565 .
O6 Si3 O6 Si1 180.000(2) 2_565 .
O7 Si3 O7 Si4 0.0000(10) 2_565 13
O6 Si3 O7 Si4 120.6(3) 2_565 13
O6 Si3 O7 Si4 -120.6(3) . 13
O1 Si2 O8 Si2 -10E1(10) . 13
O5 Si2 O8 Si2 14E1(10) . 13
O2 Si2 O8 Si2 2E1(10) . 13
